data_7062133
loop_
_publ_author_name
'Orvo\<s, Jakub'
'Fischer, R\'obert'
'Brach\<nakov\'a, Barbora'
'Pavlik, J\'an'
'Monco\<l, J\'an'
'\<Sag\'atov\'a, Alexandra'
'Fronc, Marek'
'Ko\<z\'i\<sek, Jozef'
'Routaboul, Lucie'
'Bousseksou, Azzedine'
'\<Salitro\<s, Ivan'

_publ_section_title
;
 Pyridyl-benzimidazole derivatives decorated with phenylazo substituents
 and their low-spin iron(ii) complexes: a study of the synthesis,
 structure and photoisomerization
;
_journal_issue 3
_journal_name_full 'New Journal of Chemistry'
_journal_page_first 1488
_journal_page_last 1497
_journal_paper_doi 10.1039/D2NJ04774H
_journal_volume 47
_journal_year 2023
_chemical_formula_moiety 'C36 H26 Fe N10, 2(Cl O4)'
_chemical_formula_sum 'C36 H26 Cl2 Fe N10 O8'
_chemical_formula_weight 853.42
_space_group_crystal_system monoclinic
_space_group_IT_number 14
_space_group_name_Hall '-P 2yn'
_space_group_name_H-M_alt 'P 1 21/n 1'
_atom_sites_solution_hydrogens geom
_atom_sites_solution_primary direct
_audit_creation_date 2022-06-27
_audit_creation_method
;
Olex2 1.5
(compiled 2022.04.07 svn.rca3783a0 for OlexSys, GUI svn.r6498)
;
_audit_update_record
;
2022-06-28 deposited with the CCDC.	2022-12-05 downloaded from the CCDC.
;
_cell_angle_alpha 90
_cell_angle_beta 92.7200(10)
_cell_angle_gamma 90
_cell_formula_units_Z 4
_cell_length_a 13.23290(10)
_cell_length_b 16.50510(10)
_cell_length_c 17.50870(10)
_cell_measurement_reflns_used 341828
_cell_measurement_temperature 100
_cell_measurement_theta_max 72.55
_cell_measurement_theta_min 2.53
_cell_volume 3819.77(4)
_computing_cell_refinement
;
X-Area Recipe 1.33.0.0 (STOE, 2015)
;
_computing_data_collection
;
X-Area Pilatus3_SV 1.31.150.0 (STOE, 2018)
;
_computing_data_reduction
;
X-Area Integrate 1.73.1.0 (STOE, 2018)
X-Area LANA 1.73.2.0 (STOE, 2018)
;
_computing_molecular_graphics 'Olex2 1.5 (Dolomanov et al., 2009)'
_computing_publication_material
;
STOE & Cie GmbH, X-Area, software package for collecting single-crystal or
multi-domain crystal data on STOE area-detector diffractometers, for image 
processing, for the correction and scaling of reflection intensities and 
for outlier rejection, version 1.84, Darmstadt 2018
;
_computing_structure_refinement 'SHELXL 2018/3 (Sheldrick, 2015)'
_computing_structure_solution 'SHELXS  (Sheldrick, 2008)'
_diffrn_ambient_temperature 100
_diffrn_detector 'Pilatus3R 300K'
_diffrn_detector_area_resol_mean 5.81
_diffrn_detector_type 'DECTRIS PILATUS3R 300K'
_diffrn_measured_fraction_theta_full 0.998
_diffrn_measured_fraction_theta_max 0.994
_diffrn_measurement_device 'Eulerian 4-circle diffractometer'
_diffrn_measurement_device_type 'Stoe StadiVari'
_diffrn_measurement_method '\w scans'
_diffrn_radiation_collimation '0.6 mm diameter'
_diffrn_radiation_monochromator 'Graded multilayer mirror'
_diffrn_radiation_polarisn_norm 270
_diffrn_radiation_type 'Cu K\a'
_diffrn_radiation_wavelength 1.54186
_diffrn_reflns_av_R_equivalents 0.0463
_diffrn_reflns_av_unetI/netI 0.0087
_diffrn_reflns_Laue_measured_fraction_full 0.998
_diffrn_reflns_Laue_measured_fraction_max 0.994
_diffrn_reflns_limit_h_max 14
_diffrn_reflns_limit_h_min -16
_diffrn_reflns_limit_k_max 18
_diffrn_reflns_limit_k_min -20
_diffrn_reflns_limit_l_max 13
_diffrn_reflns_limit_l_min -21
_diffrn_reflns_number 204691
_diffrn_reflns_point_group_measured_fraction_full 0.998
_diffrn_reflns_point_group_measured_fraction_max 0.994
_diffrn_reflns_theta_full 67.686
_diffrn_reflns_theta_max 72.000
_diffrn_reflns_theta_min 4.895
_diffrn_source 'Genix3D Cu HF'
_diffrn_source_current 0.600
_diffrn_source_power 0.030
_diffrn_source_voltage 50
_exptl_absorpt_coefficient_mu 5.016
_exptl_absorpt_correction_T_max 0.0061
_exptl_absorpt_correction_T_min 0.0014
_exptl_absorpt_correction_type multi-scan
_exptl_absorpt_process_details
;
STOE LANA, J. Koziskova, F. Hahn, J. Richter, J. Kozisek, 
Acta Chimica Slovaca, vol. 9, no. 2, 2016, pp. 136 - 140.
;
_exptl_crystal_colour black
_exptl_crystal_colour_primary black
_exptl_crystal_density_diffrn 1.484
_exptl_crystal_density_method 'not measured'
_exptl_crystal_description block
_exptl_crystal_F_000 1744
_exptl_crystal_size_max 0.45
_exptl_crystal_size_mid 0.283
_exptl_crystal_size_min 0.15
_refine_diff_density_max 0.708
_refine_diff_density_min -0.715
_refine_diff_density_rms 0.058
_refine_ls_extinction_method none
_refine_ls_goodness_of_fit_ref 1.017
_refine_ls_hydrogen_treatment constr
_refine_ls_matrix_type full
_refine_ls_number_parameters 514
_refine_ls_number_reflns 7464
_refine_ls_number_restraints 0
_refine_ls_restrained_S_all 1.017
_refine_ls_R_factor_all 0.0481
_refine_ls_R_factor_gt 0.0474
_refine_ls_shift/su_max 0.001
_refine_ls_shift/su_mean 0.000
_refine_ls_structure_factor_coef Fsqd
_refine_ls_weighting_details 'w=1/[\s^2^(Fo^2^)+(0.0776P)^2^+2.7864P] where P=(Fo^2^+2Fc^2^)/3'
_refine_ls_weighting_scheme calc
_refine_ls_wR_factor_gt 0.1349
_refine_ls_wR_factor_ref 0.1358
_reflns_Friedel_coverage 0.000
_reflns_number_gt 7267
_reflns_number_total 7464
_reflns_threshold_expression 'I > 2\s(I)'
_cod_data_source_file d2nj04774h2.cif
_cod_data_source_block bb413
_cod_depositor_comments 'Adding full bibliography for 7062127--7062133.cif.'
_cod_database_code 7062133
_shelx_shelxl_version_number 2018/3
_shelx_space_group_comment
;
The symmetry employed for this shelxl refinement is uniquely defined
by the following loop, which should always be used as a source of
symmetry information in preference to the above space-group names.
They are only intended as comments.
;
_olex2_refinement_description
;
1. Fixed Uiso
 At 1.2 times of:
  All C(H) groups, All N(H) groups
2.a Aromatic/amide H refined with riding coordinates:
 N7(H7), N8(H8), C36(H36), C9(H9), C35(H35), C16(H16), C6(H6), C34(H34),
 C23(H23), C5(H5), C3(H3), C24(H24), C10(H10), C28(H28), C29(H29), C18(H18),
 C32(H32), C21(H21), C11(H11), C22(H22), C33(H33), C14(H14), C4(H4), C27(H27),
 C15(H15), C17(H17)
;
_smtbx_masks_void_probe_radius 1.2
_smtbx_masks_void_truncation_radius 1.2
_olex2_submission_special_instructions 'No special instructions were received'

loop_
_space_group_symop_operation_xyz
'x, y, z'
'-x+1/2, y+1/2, -z+1/2'
'-x, -y, -z'
'x-1/2, -y-1/2, z-1/2'

loop_
_atom_site_label
_atom_site_type_symbol
_atom_site_fract_x
_atom_site_fract_y
_atom_site_fract_z
_atom_site_U_iso_or_equiv
_atom_site_adp_type
_atom_site_occupancy
_atom_site_site_symmetry_order
_atom_site_calc_flag
_atom_site_refinement_flags_posn
_atom_site_refinement_flags_adp
_atom_site_refinement_flags_occupancy
_atom_site_disorder_assembly
_atom_site_disorder_group
Fe1 Fe 0.29906(3) 0.49888(2) 0.79260(2) 0.04108(12) Uani 1 1 d . . . . .
Cl1 Cl 0.32018(5) 0.68782(4) 0.43968(4) 0.05661(17) Uani 1 1 d . . . . .
Cl2 Cl -0.18194(5) 0.53070(5) 0.75750(4) 0.0662(2) Uani 1 1 d . . . . .
O2 O 0.21736(14) 0.66123(12) 0.44638(12) 0.0619(5) Uani 1 1 d . . . . .
N1 N 0.20352(15) 0.46310(13) 0.70699(11) 0.0448(4) Uani 1 1 d . . . . .
N2 N 0.19295(15) 0.45814(12) 0.84856(11) 0.0426(4) Uani 1 1 d . . . . .
O4 O 0.33339(16) 0.71165(14) 0.36136(13) 0.0704(6) Uani 1 1 d . . . . .
O3 O 0.34106(16) 0.75532(13) 0.48890(14) 0.0694(6) Uani 1 1 d . . . . .
N4 N 0.37855(15) 0.39710(12) 0.78145(11) 0.0446(4) Uani 1 1 d . . . . .
O1 O 0.38900(16) 0.62279(13) 0.45941(15) 0.0706(6) Uani 1 1 d . . . . .
N10 N 0.27096(15) 0.61506(12) 0.78657(11) 0.0439(4) Uani 1 1 d . . . . .
N7 N 0.06428(16) 0.39461(13) 0.67415(12) 0.0489(5) Uani 1 1 d . . . . .
H7 H 0.009440 0.367389 0.678515 0.059 Uiso 1 1 calc R U . . .
O7 O -0.1592(2) 0.5528(2) 0.83428(15) 0.1054(10) Uani 1 1 d . . . . .
N6 N 0.32925(15) 0.66089(13) 0.74871(12) 0.0468(4) Uani 1 1 d . . . . .
N3 N 0.28665(17) 0.50518(12) 0.95291(13) 0.0484(5) Uani 1 1 d . . . . .
N9 N 0.34637(16) 0.52005(13) 0.89898(12) 0.0462(4) Uani 1 1 d . . . . .
N5 N 0.40183(15) 0.53647(13) 0.73153(11) 0.0449(4) Uani 1 1 d . . . . .
N8 N 0.51557(16) 0.33957(13) 0.73632(12) 0.0495(5) Uani 1 1 d . . . . .
H8 H 0.569794 0.333436 0.711744 0.059 Uiso 1 1 calc R U . . .
O5 O -0.0887(2) 0.51218(16) 0.72348(15) 0.0799(7) Uani 1 1 d . . . . .
C1 C 0.12302(18) 0.42463(14) 0.73189(14) 0.0447(5) Uani 1 1 d . . . . .
C36 C 0.10854(18) 0.63206(15) 0.84493(14) 0.0459(5) Uani 1 1 d . . . . .
H36 H 0.084690 0.585321 0.820497 0.055 Uiso 1 1 calc R U . . .
C7 C 0.19553(19) 0.45843(15) 0.62767(14) 0.0455(5) Uani 1 1 d . . . . .
C12 C 0.19922(19) 0.46649(15) 0.92520(14) 0.0462(5) Uani 1 1 d . . . . .
C8 C 0.11122(18) 0.42237(15) 0.81349(14) 0.0456(5) Uani 1 1 d . . . . .
C9 C 0.03237(19) 0.39468(16) 0.85516(15) 0.0499(5) Uani 1 1 d . . . . .
H9 H -0.023846 0.370393 0.830871 0.060 Uiso 1 1 calc R U . . .
C30 C 0.40141(18) 0.61524(15) 0.71267(14) 0.0477(5) Uani 1 1 d . . . . .
C13 C 0.43315(19) 0.56658(15) 0.92235(14) 0.0481(5) Uani 1 1 d . . . . .
C25 C 0.38410(18) 0.31891(15) 0.80969(13) 0.0449(5) Uani 1 1 d . . . . .
O8 O -0.2305(2) 0.59620(19) 0.7158(2) 0.1054(10) Uani 1 1 d . . . . .
C2 C 0.10698(19) 0.41491(15) 0.60691(14) 0.0482(5) Uani 1 1 d . . . . .
C31 C 0.20649(18) 0.65952(15) 0.83465(13) 0.0440(5) Uani 1 1 d . . . . .
C35 C 0.04730(19) 0.67542(16) 0.89206(14) 0.0480(5) Uani 1 1 d . . . . .
H35 H -0.019071 0.658893 0.897944 0.058 Uiso 1 1 calc R U . . .
C16 C 0.5987(2) 0.66030(18) 0.96465(16) 0.0574(6) Uani 1 1 d . . . . .
H16 H 0.654463 0.692110 0.978784 0.069 Uiso 1 1 calc R U . . .
C6 C 0.2561(2) 0.48926(15) 0.57122(15) 0.0479(5) Uani 1 1 d . . . . .
H6 H 0.314611 0.518551 0.583855 0.057 Uiso 1 1 calc R U . . .
C34 C 0.0843(2) 0.74332(16) 0.93055(15) 0.0515(6) Uani 1 1 d . . . . .
H34 H 0.043210 0.771248 0.963209 0.062 Uiso 1 1 calc R U . . .
C23 C 0.3497(2) 0.19741(16) 0.87552(15) 0.0512(6) Uani 1 1 d . . . . .
H23 H 0.308939 0.166826 0.906390 0.061 Uiso 1 1 calc R U . . .
O6 O -0.2468(2) 0.4632(2) 0.7536(2) 0.1091(10) Uani 1 1 d . . . . .
C5 C 0.2258(2) 0.47452(17) 0.49601(15) 0.0508(6) Uani 1 1 d . . . . .
H5 H 0.264781 0.494444 0.457371 0.061 Uiso 1 1 calc R U . . .
C3 C 0.0764(2) 0.40026(17) 0.53043(15) 0.0534(6) Uani 1 1 d . . . . .
H3 H 0.017579 0.371667 0.517218 0.064 Uiso 1 1 calc R U . . .
C20 C 0.47163(19) 0.28253(16) 0.78198(14) 0.0486(5) Uani 1 1 d . . . . .
C24 C 0.32167(19) 0.27568(16) 0.85718(14) 0.0484(5) Uani 1 1 d . . . . .
H24 H 0.263564 0.298767 0.875681 0.058 Uiso 1 1 calc R U . . .
C10 C 0.0386(2) 0.40376(17) 0.93417(15) 0.0534(6) Uani 1 1 d . . . . .
H10 H -0.014271 0.385686 0.962945 0.064 Uiso 1 1 calc R U . . .
C26 C 0.4721(2) 0.48558(16) 0.70399(15) 0.0475(5) Uani 1 1 d . . . . .
C28 C 0.5404(2) 0.59463(19) 0.63399(17) 0.0602(7) Uani 1 1 d . . . . .
H28 H 0.586826 0.614210 0.600241 0.072 Uiso 1 1 calc R U . . .
C29 C 0.4696(2) 0.64693(18) 0.66294(16) 0.0554(6) Uani 1 1 d . . . . .
H29 H 0.467908 0.701418 0.649415 0.066 Uiso 1 1 calc R U . . .
C19 C 0.45744(18) 0.40676(15) 0.73747(14) 0.0462(5) Uani 1 1 d . . . . .
C18 C 0.5232(2) 0.55338(17) 0.88855(15) 0.0520(6) Uani 1 1 d . . . . .
H18 H 0.528150 0.513047 0.851831 0.062 Uiso 1 1 calc R U . . .
C32 C 0.24348(19) 0.72874(15) 0.87177(15) 0.0490(5) Uani 1 1 d . . . . .
H32 H 0.308582 0.747052 0.863726 0.059 Uiso 1 1 calc R U . . .
C21 C 0.5008(2) 0.20404(16) 0.80219(15) 0.0523(6) Uani 1 1 d . . . . .
H21 H 0.559682 0.180938 0.785004 0.063 Uiso 1 1 calc R U . . .
C11 C 0.1228(2) 0.43955(17) 0.97065(15) 0.0520(6) Uani 1 1 d . . . . .
H11 H 0.127810 0.445259 1.023533 0.062 Uiso 1 1 calc R U . . .
C22 C 0.4384(2) 0.16259(16) 0.84868(15) 0.0537(6) Uani 1 1 d . . . . .
H22 H 0.455117 0.109818 0.862943 0.064 Uiso 1 1 calc R U . . .
C33 C 0.1827(2) 0.77006(16) 0.92068(15) 0.0520(6) Uani 1 1 d . . . . .
H33 H 0.207383 0.815491 0.946870 0.062 Uiso 1 1 calc R U . . .
C14 C 0.4245(2) 0.62591(17) 0.97784(15) 0.0544(6) Uani 1 1 d . . . . .
H14 H 0.363408 0.634175 1.000775 0.065 Uiso 1 1 calc R U . . .
C4 C 0.1376(2) 0.43024(17) 0.47609(15) 0.0537(6) Uani 1 1 d . . . . .
H4 H 0.120442 0.421046 0.424704 0.064 Uiso 1 1 calc R U . . .
C27 C 0.5429(2) 0.51330(18) 0.65482(17) 0.0547(6) Uani 1 1 d . . . . .
H27 H 0.591114 0.478458 0.636073 0.066 Uiso 1 1 calc R U . . .
C15 C 0.5084(2) 0.6726(2) 0.99852(16) 0.0590(7) Uani 1 1 d . . . . .
H15 H 0.503549 0.712622 1.035590 0.071 Uiso 1 1 calc R U . . .
C17 C 0.6070(2) 0.60073(19) 0.90956(16) 0.0584(7) Uani 1 1 d . . . . .
H17 H 0.668239 0.592422 0.886768 0.070 Uiso 1 1 calc R U . . .

loop_
_atom_site_aniso_label
_atom_site_aniso_U_11
_atom_site_aniso_U_22
_atom_site_aniso_U_33
_atom_site_aniso_U_23
_atom_site_aniso_U_13
_atom_site_aniso_U_12
Fe1 0.0383(2) 0.0432(2) 0.0416(2) -0.00066(14) 0.00008(15) -0.00083(14)
Cl1 0.0500(3) 0.0503(3) 0.0706(4) -0.0052(3) 0.0145(3) -0.0019(2)
Cl2 0.0510(4) 0.0839(5) 0.0637(4) -0.0133(4) 0.0023(3) -0.0011(3)
O2 0.0506(10) 0.0607(11) 0.0756(13) -0.0024(10) 0.0145(9) -0.0053(9)
N1 0.0455(11) 0.0454(11) 0.0432(10) -0.0026(8) -0.0017(8) 0.0007(8)
N2 0.0420(10) 0.0435(10) 0.0420(10) 0.0006(8) -0.0003(8) 0.0030(8)
O4 0.0611(12) 0.0753(14) 0.0766(14) -0.0005(11) 0.0205(10) -0.0029(10)
O3 0.0589(12) 0.0601(12) 0.0902(15) -0.0186(11) 0.0146(11) -0.0032(9)
N4 0.0435(10) 0.0458(10) 0.0442(10) -0.0035(8) -0.0009(8) 0.0014(8)
O1 0.0567(11) 0.0539(11) 0.1013(17) -0.0038(11) 0.0045(11) 0.0036(9)
N10 0.0386(9) 0.0476(11) 0.0450(10) 0.0006(8) -0.0033(8) -0.0019(8)
N7 0.0438(10) 0.0526(11) 0.0501(11) -0.0025(9) -0.0014(9) -0.0043(9)
O7 0.0752(16) 0.171(3) 0.0703(15) -0.0412(18) 0.0041(12) -0.0062(18)
N6 0.0430(10) 0.0500(11) 0.0471(11) 0.0034(9) 0.0004(8) -0.0010(8)
N3 0.0472(12) 0.0525(12) 0.0451(11) -0.0005(8) -0.0013(9) 0.0028(8)
N9 0.0455(11) 0.0439(10) 0.0484(11) -0.0002(9) -0.0061(9) 0.0026(9)
N5 0.0405(10) 0.0485(11) 0.0455(10) -0.0005(8) 0.0006(8) -0.0004(8)
N8 0.0458(11) 0.0528(12) 0.0500(11) -0.0033(9) 0.0021(9) 0.0055(9)
O5 0.0696(15) 0.0958(17) 0.0755(16) 0.0021(12) 0.0169(12) 0.0197(12)
C1 0.0424(12) 0.0431(12) 0.0482(12) -0.0012(10) -0.0019(9) 0.0018(9)
C36 0.0451(12) 0.0448(12) 0.0472(12) 0.0039(10) -0.0033(10) 0.0003(10)
C7 0.0480(12) 0.0453(12) 0.0426(12) -0.0028(10) -0.0041(10) 0.0053(10)
C12 0.0454(12) 0.0499(13) 0.0431(12) 0.0006(10) -0.0003(10) 0.0039(10)
C8 0.0420(12) 0.0429(12) 0.0516(13) 0.0006(10) -0.0019(10) 0.0009(9)
C9 0.0449(12) 0.0512(13) 0.0535(14) 0.0040(11) 0.0006(10) -0.0026(10)
C30 0.0436(12) 0.0493(13) 0.0497(13) 0.0024(10) -0.0016(10) 0.0000(10)
C13 0.0469(13) 0.0479(13) 0.0484(13) 0.0009(10) -0.0102(10) -0.0004(10)
C25 0.0449(12) 0.0463(12) 0.0429(11) -0.0044(10) -0.0044(9) 0.0005(10)
O8 0.0676(15) 0.102(2) 0.145(3) 0.0143(19) -0.0124(16) 0.0193(14)
C2 0.0494(13) 0.0492(13) 0.0460(12) -0.0003(10) 0.0012(10) 0.0030(10)
C31 0.0427(12) 0.0447(12) 0.0444(12) 0.0028(9) -0.0011(9) 0.0028(9)
C35 0.0434(12) 0.0512(13) 0.0494(13) 0.0049(10) 0.0033(10) 0.0030(10)
C16 0.0546(15) 0.0610(16) 0.0556(15) 0.0030(12) -0.0082(12) -0.0131(12)
C6 0.0499(14) 0.0447(12) 0.0488(13) -0.0014(10) -0.0014(11) 0.0012(10)
C34 0.0514(13) 0.0505(14) 0.0528(14) -0.0008(11) 0.0039(11) 0.0054(11)
C23 0.0542(14) 0.0503(13) 0.0480(13) -0.0004(11) -0.0085(11) -0.0045(11)
O6 0.090(2) 0.104(2) 0.131(3) -0.0005(19) -0.0130(18) -0.0229(17)
C5 0.0550(14) 0.0514(14) 0.0460(13) 0.0018(11) 0.0014(11) 0.0012(11)
C3 0.0521(14) 0.0580(15) 0.0495(13) -0.0051(11) -0.0061(11) -0.0021(11)
C20 0.0492(13) 0.0506(13) 0.0453(12) -0.0048(10) -0.0038(10) 0.0024(10)
C24 0.0485(13) 0.0505(13) 0.0454(12) -0.0051(10) -0.0061(10) -0.0009(10)
C10 0.0502(14) 0.0553(14) 0.0551(14) 0.0070(12) 0.0079(11) -0.0008(11)
C26 0.0425(12) 0.0540(13) 0.0460(13) -0.0027(11) 0.0015(10) 0.0017(10)
C28 0.0535(15) 0.0671(17) 0.0611(16) 0.0067(13) 0.0148(12) -0.0021(13)
C29 0.0524(14) 0.0551(15) 0.0591(15) 0.0066(12) 0.0082(12) -0.0020(11)
C19 0.0454(12) 0.0481(13) 0.0447(12) -0.0050(10) -0.0008(10) 0.0032(10)
C18 0.0510(14) 0.0570(14) 0.0473(13) -0.0044(11) -0.0040(10) -0.0003(11)
C32 0.0460(13) 0.0471(13) 0.0536(13) 0.0017(11) -0.0023(10) -0.0014(10)
C21 0.0524(14) 0.0525(14) 0.0511(13) -0.0078(11) -0.0074(11) 0.0067(11)
C11 0.0551(14) 0.0576(15) 0.0435(12) 0.0037(11) 0.0044(11) 0.0042(12)
C22 0.0621(15) 0.0467(13) 0.0510(13) -0.0027(11) -0.0128(12) 0.0023(11)
C33 0.0531(14) 0.0481(13) 0.0545(14) -0.0041(11) -0.0002(11) -0.0012(11)
C14 0.0502(14) 0.0616(16) 0.0507(14) -0.0057(12) -0.0057(11) 0.0017(12)
C4 0.0562(14) 0.0603(15) 0.0440(12) -0.0041(11) -0.0031(11) 0.0000(12)
C27 0.0479(14) 0.0624(15) 0.0542(15) -0.0017(12) 0.0076(12) 0.0022(12)
C15 0.0607(16) 0.0591(17) 0.0558(16) -0.0111(12) -0.0116(13) -0.0017(12)
C17 0.0462(13) 0.0769(18) 0.0515(14) -0.0005(13) -0.0034(11) -0.0059(13)

loop_
_atom_type_symbol
_atom_type_description
_atom_type_scat_dispersion_real
_atom_type_scat_dispersion_imag
_atom_type_scat_source
C C 0.0181 0.0091 'International Tables Vol C Tables 4.2.6.8 and 6.1.1.4'
H H 0.0000 0.0000 'International Tables Vol C Tables 4.2.6.8 and 6.1.1.4'
Cl Cl 0.3639 0.7018 'International Tables Vol C Tables 4.2.6.8 and 6.1.1.4'
Fe Fe -1.1336 3.1974 'International Tables Vol C Tables 4.2.6.8 and 6.1.1.4'
N N 0.0311 0.0180 'International Tables Vol C Tables 4.2.6.8 and 6.1.1.4'
O O 0.0492 0.0322 'International Tables Vol C Tables 4.2.6.8 and 6.1.1.4'

loop_
_geom_angle_atom_site_label_1
_geom_angle_atom_site_label_2
_geom_angle_atom_site_label_3
_geom_angle
_geom_angle_site_symmetry_1
_geom_angle_site_symmetry_3
_geom_angle_publ_flag
N2 Fe1 N1 79.84(8) . . ?
N2 Fe1 N4 99.23(8) . . ?
N2 Fe1 N10 103.58(8) . . ?
N2 Fe1 N9 77.38(9) . . ?
N4 Fe1 N1 89.74(8) . . ?
N10 Fe1 N1 97.87(8) . . ?
N10 Fe1 N4 156.88(9) . . ?
N10 Fe1 N9 85.88(8) . . ?
N9 Fe1 N1 157.16(9) . . ?
N9 Fe1 N4 95.54(8) . . ?
N5 Fe1 N1 96.88(8) . . ?
N5 Fe1 N2 176.61(9) . . ?
N5 Fe1 N4 79.80(9) . . ?
N5 Fe1 N10 77.64(9) . . ?
N5 Fe1 N9 105.92(9) . . ?
O2 Cl1 O4 108.52(14) . . ?
O3 Cl1 O2 110.20(12) . . ?
O3 Cl1 O4 109.38(14) . . ?
O3 Cl1 O1 109.57(14) . . ?
O1 Cl1 O2 110.05(13) . . ?
O1 Cl1 O4 109.09(14) . . ?
O7 Cl2 O5 107.67(17) . . ?
O7 Cl2 O8 111.0(2) . . ?
O5 Cl2 O8 108.82(18) . . ?
O6 Cl2 O7 110.7(2) . . ?
O6 Cl2 O5 110.4(2) . . ?
O6 Cl2 O8 108.3(2) . . ?
C1 N1 Fe1 112.46(15) . . ?
C1 N1 C7 106.1(2) . . ?
C7 N1 Fe1 141.20(17) . . ?
C12 N2 Fe1 118.13(17) . . ?
C12 N2 C8 120.4(2) . . ?
C8 N2 Fe1 121.43(16) . . ?
C25 N4 Fe1 140.32(17) . . ?
C19 N4 Fe1 112.68(16) . . ?
C19 N4 C25 106.7(2) . . ?
N6 N10 Fe1 119.17(16) . . ?
N6 N10 C31 113.0(2) . . ?
C31 N10 Fe1 126.08(16) . . ?
C1 N7 H7 126.0 . . ?
C1 N7 C2 108.0(2) . . ?
C2 N7 H7 126.0 . . ?
N10 N6 C30 110.9(2) . . ?
N9 N3 C12 111.3(2) . . ?
N3 N9 Fe1 118.88(17) . . ?
N3 N9 C13 114.1(2) . . ?
C13 N9 Fe1 125.67(17) . . ?
C30 N5 Fe1 117.79(17) . . ?
C30 N5 C26 120.5(2) . . ?
C26 N5 Fe1 121.68(18) . . ?
C20 N8 H8 126.4 . . ?
C19 N8 H8 126.4 . . ?
C19 N8 C20 107.2(2) . . ?
N1 C1 N7 111.9(2) . . ?
N1 C1 C8 117.5(2) . . ?
N7 C1 C8 130.6(2) . . ?
C31 C36 H36 120.5 . . ?
C35 C36 H36 120.5 . . ?
C35 C36 C31 118.9(2) . . ?
N1 C7 C2 108.0(2) . . ?
N1 C7 C6 131.9(2) . . ?
C6 C7 C2 120.1(2) . . ?
N2 C12 N3 113.9(2) . . ?
N2 C12 C11 121.7(2) . . ?
C11 C12 N3 124.3(2) . . ?
N2 C8 C1 108.4(2) . . ?
N2 C8 C9 120.8(2) . . ?
C9 C8 C1 130.7(2) . . ?
C8 C9 H9 120.6 . . ?
C8 C9 C10 118.7(2) . . ?
C10 C9 H9 120.6 . . ?
N5 C30 N6 114.1(2) . . ?
N5 C30 C29 121.7(2) . . ?
C29 C30 N6 124.2(2) . . ?
C18 C13 N9 119.7(2) . . ?
C18 C13 C14 121.0(2) . . ?
C14 C13 N9 119.3(2) . . ?
N4 C25 C20 107.8(2) . . ?
N4 C25 C24 131.9(2) . . ?
C24 C25 C20 120.4(2) . . ?
N7 C2 C7 106.0(2) . . ?
N7 C2 C3 131.8(2) . . ?
C3 C2 C7 122.3(2) . . ?
C36 C31 N10 119.6(2) . . ?
C32 C31 N10 119.3(2) . . ?
C32 C31 C36 121.0(2) . . ?
C36 C35 H35 119.8 . . ?
C36 C35 C34 120.3(2) . . ?
C34 C35 H35 119.8 . . ?
C15 C16 H16 119.8 . . ?
C15 C16 C17 120.4(3) . . ?
C17 C16 H16 119.8 . . ?
C7 C6 H6 121.3 . . ?
C5 C6 C7 117.4(2) . . ?
C5 C6 H6 121.3 . . ?
C35 C34 H34 119.8 . . ?
C35 C34 C33 120.5(2) . . ?
C33 C34 H34 119.8 . . ?
C24 C23 H23 119.2 . . ?
C24 C23 C22 121.6(3) . . ?
C22 C23 H23 119.2 . . ?
C6 C5 H5 119.0 . . ?
C6 C5 C4 121.9(3) . . ?
C4 C5 H5 119.0 . . ?
C2 C3 H3 121.7 . . ?
C4 C3 C2 116.6(2) . . ?
C4 C3 H3 121.7 . . ?
N8 C20 C25 106.5(2) . . ?
N8 C20 C21 131.4(2) . . ?
C21 C20 C25 122.1(2) . . ?
C25 C24 H24 121.4 . . ?
C23 C24 C25 117.3(2) . . ?
C23 C24 H24 121.4 . . ?
C9 C10 H10 119.6 . . ?
C11 C10 C9 120.7(2) . . ?
C11 C10 H10 119.6 . . ?
N5 C26 C19 107.8(2) . . ?
N5 C26 C27 120.9(2) . . ?
C27 C26 C19 131.3(2) . . ?
C29 C28 H28 119.6 . . ?
C29 C28 C27 120.8(3) . . ?
C27 C28 H28 119.6 . . ?
C30 C29 C28 117.8(3) . . ?
C30 C29 H29 121.1 . . ?
C28 C29 H29 121.1 . . ?
N4 C19 N8 111.8(2) . . ?
N4 C19 C26 117.7(2) . . ?
N8 C19 C26 130.3(2) . . ?
C13 C18 H18 120.2 . . ?
C13 C18 C17 119.6(3) . . ?
C17 C18 H18 120.2 . . ?
C31 C32 H32 120.3 . . ?
C33 C32 C31 119.5(2) . . ?
C33 C32 H32 120.3 . . ?
C20 C21 H21 121.7 . . ?
C22 C21 C20 116.6(2) . . ?
C22 C21 H21 121.7 . . ?
C12 C11 C10 117.6(2) . . ?
C12 C11 H11 121.2 . . ?
C10 C11 H11 121.2 . . ?
C23 C22 H22 119.0 . . ?
C21 C22 C23 122.0(3) . . ?
C21 C22 H22 119.0 . . ?
C34 C33 H33 120.2 . . ?
C32 C33 C34 119.7(2) . . ?
C32 C33 H33 120.2 . . ?
C13 C14 H14 120.5 . . ?
C15 C14 C13 119.0(3) . . ?
C15 C14 H14 120.5 . . ?
C5 C4 H4 119.1 . . ?
C3 C4 C5 121.7(2) . . ?
C3 C4 H4 119.1 . . ?
C26 C27 C28 118.4(3) . . ?
C26 C27 H27 120.8 . . ?
C28 C27 H27 120.8 . . ?
C16 C15 C14 120.5(3) . . ?
C16 C15 H15 119.8 . . ?
C14 C15 H15 119.8 . . ?
C16 C17 C18 119.6(3) . . ?
C16 C17 H17 120.2 . . ?
C18 C17 H17 120.2 . . ?

loop_
_geom_bond_atom_site_label_1
_geom_bond_atom_site_label_2
_geom_bond_distance
_geom_bond_site_symmetry_2
_geom_bond_publ_flag
Fe1 N1 2.003(2) . ?
Fe1 N2 1.875(2) . ?
Fe1 N4 1.997(2) . ?
Fe1 N10 1.955(2) . ?
Fe1 N9 1.968(2) . ?
Fe1 N5 1.875(2) . ?
Cl1 O2 1.440(2) . ?
Cl1 O4 1.445(2) . ?
Cl1 O3 1.427(2) . ?
Cl1 O1 1.439(2) . ?
Cl2 O7 1.412(3) . ?
Cl2 O5 1.428(2) . ?
Cl2 O8 1.439(3) . ?
Cl2 O6 1.406(3) . ?
N1 C1 1.331(3) . ?
N1 C7 1.390(3) . ?
N2 C12 1.348(3) . ?
N2 C8 1.354(3) . ?
N4 C25 1.383(3) . ?
N4 C19 1.336(3) . ?
N10 N6 1.286(3) . ?
N10 C31 1.429(3) . ?
N7 H7 0.8600 . ?
N7 C1 1.340(3) . ?
N7 C2 1.371(3) . ?
N6 C30 1.391(3) . ?
N3 N9 1.283(3) . ?
N3 C12 1.389(3) . ?
N9 C13 1.425(3) . ?
N5 C30 1.341(3) . ?
N5 C26 1.359(3) . ?
N8 H8 0.8600 . ?
N8 C20 1.381(3) . ?
N8 C19 1.350(3) . ?
C1 C8 1.445(3) . ?
C36 H36 0.9300 . ?
C36 C31 1.393(3) . ?
C36 C35 1.383(4) . ?
C7 C2 1.407(4) . ?
C7 C6 1.398(4) . ?
C12 C11 1.389(4) . ?
C8 C9 1.379(3) . ?
C9 H9 0.9300 . ?
C9 C10 1.390(4) . ?
C30 C29 1.386(4) . ?
C13 C18 1.373(4) . ?
C13 C14 1.388(4) . ?
C25 C20 1.411(3) . ?
C25 C24 1.396(4) . ?
C2 C3 1.401(4) . ?
C31 C32 1.392(4) . ?
C35 H35 0.9300 . ?
C35 C34 1.385(4) . ?
C16 H16 0.9300 . ?
C16 C15 1.374(4) . ?
C16 C17 1.385(4) . ?
C6 H6 0.9300 . ?
C6 C5 1.380(4) . ?
C34 H34 0.9300 . ?
C34 C33 1.393(4) . ?
C23 H23 0.9300 . ?
C23 C24 1.378(4) . ?
C23 C22 1.408(4) . ?
C5 H5 0.9300 . ?
C5 C4 1.406(4) . ?
C3 H3 0.9300 . ?
C3 C4 1.371(4) . ?
C20 C21 1.393(4) . ?
C24 H24 0.9300 . ?
C10 H10 0.9300 . ?
C10 C11 1.390(4) . ?
C26 C19 1.444(4) . ?
C26 C27 1.380(4) . ?
C28 H28 0.9300 . ?
C28 C29 1.388(4) . ?
C28 C27 1.391(4) . ?
C29 H29 0.9300 . ?
C18 H18 0.9300 . ?
C18 C17 1.392(4) . ?
C32 H32 0.9300 . ?
C32 C33 1.382(4) . ?
C21 H21 0.9300 . ?
C21 C22 1.370(4) . ?
C11 H11 0.9300 . ?
C22 H22 0.9300 . ?
C33 H33 0.9300 . ?
C14 H14 0.9300 . ?
C14 C15 1.385(4) . ?
C4 H4 0.9300 . ?
C27 H27 0.9300 . ?
C15 H15 0.9300 . ?
C17 H17 0.9300 . ?

loop_
_geom_torsion_atom_site_label_1
_geom_torsion_atom_site_label_2
_geom_torsion_atom_site_label_3
_geom_torsion_atom_site_label_4
_geom_torsion
_geom_torsion_site_symmetry_1
_geom_torsion_site_symmetry_2
_geom_torsion_site_symmetry_3
_geom_torsion_site_symmetry_4
_geom_torsion_publ_flag
Fe1 N1 C1 N7 -174.39(16) . . . . ?
Fe1 N1 C1 C8 6.5(3) . . . . ?
Fe1 N1 C7 C2 172.4(2) . . . . ?
Fe1 N1 C7 C6 -8.9(5) . . . . ?
Fe1 N2 C12 N3 -0.2(3) . . . . ?
Fe1 N2 C12 C11 178.57(19) . . . . ?
Fe1 N2 C8 C1 -1.2(3) . . . . ?
Fe1 N2 C8 C9 -178.18(18) . . . . ?
Fe1 N4 C25 C20 -171.90(19) . . . . ?
Fe1 N4 C25 C24 7.8(4) . . . . ?
Fe1 N4 C19 N8 174.28(16) . . . . ?
Fe1 N4 C19 C26 -1.5(3) . . . . ?
Fe1 N10 N6 C30 4.4(3) . . . . ?
Fe1 N10 C31 C36 -51.1(3) . . . . ?
Fe1 N10 C31 C32 127.6(2) . . . . ?
Fe1 N9 C13 C18 -47.0(3) . . . . ?
Fe1 N9 C13 C14 131.5(2) . . . . ?
Fe1 N5 C30 N6 6.7(3) . . . . ?
Fe1 N5 C30 C29 -174.9(2) . . . . ?
Fe1 N5 C26 C19 -6.4(3) . . . . ?
Fe1 N5 C26 C27 175.5(2) . . . . ?
N1 Fe1 N2 C12 -175.34(19) . . . . ?
N1 Fe1 N2 C8 3.63(18) . . . . ?
N1 Fe1 N5 C30 93.30(19) . . . . ?
N1 Fe1 N5 C26 -83.7(2) . . . . ?
N1 C1 C8 N2 -3.7(3) . . . . ?
N1 C1 C8 C9 172.9(3) . . . . ?
N1 C7 C2 N7 0.0(3) . . . . ?
N1 C7 C2 C3 179.3(2) . . . . ?
N1 C7 C6 C5 -179.1(3) . . . . ?
N2 C12 C11 C10 -0.4(4) . . . . ?
N2 C8 C9 C10 -0.4(4) . . . . ?
N4 Fe1 N2 C12 96.59(18) . . . . ?
N4 Fe1 N2 C8 -84.43(19) . . . . ?
N4 Fe1 N5 C30 -178.21(19) . . . . ?
N4 Fe1 N5 C26 4.77(19) . . . . ?
N4 C25 C20 N8 -1.2(3) . . . . ?
N4 C25 C20 C21 177.9(2) . . . . ?
N4 C25 C24 C23 -179.4(2) . . . . ?
N10 Fe1 N2 C12 -79.61(19) . . . . ?
N10 Fe1 N2 C8 99.37(19) . . . . ?
N10 Fe1 N5 C30 -3.30(18) . . . . ?
N10 Fe1 N5 C26 179.7(2) . . . . ?
N10 N6 C30 N5 -6.9(3) . . . . ?
N10 N6 C30 C29 174.7(2) . . . . ?
N10 C31 C32 C33 -177.4(2) . . . . ?
N7 C1 C8 N2 177.4(2) . . . . ?
N7 C1 C8 C9 -6.1(5) . . . . ?
N7 C2 C3 C4 179.5(3) . . . . ?
N6 N10 C31 C36 144.2(2) . . . . ?
N6 N10 C31 C32 -37.1(3) . . . . ?
N6 C30 C29 C28 177.1(3) . . . . ?
N3 N9 C13 C18 146.6(2) . . . . ?
N3 N9 C13 C14 -34.9(3) . . . . ?
N3 C12 C11 C10 178.3(2) . . . . ?
N9 Fe1 N2 C12 2.93(18) . . . . ?
N9 Fe1 N2 C8 -178.1(2) . . . . ?
N9 Fe1 N5 C30 -85.31(19) . . . . ?
N9 Fe1 N5 C26 97.7(2) . . . . ?
N9 N3 C12 N2 -4.3(3) . . . . ?
N9 N3 C12 C11 176.9(2) . . . . ?
N9 C13 C18 C17 177.8(2) . . . . ?
N9 C13 C14 C15 -178.0(2) . . . . ?
N5 C30 C29 C28 -1.2(4) . . . . ?
N5 C26 C19 N4 4.8(3) . . . . ?
N5 C26 C19 N8 -170.1(2) . . . . ?
N5 C26 C27 C28 -0.1(4) . . . . ?
N8 C20 C21 C22 -179.2(3) . . . . ?
C1 N1 C7 C2 -0.4(3) . . . . ?
C1 N1 C7 C6 178.2(3) . . . . ?
C1 N7 C2 C7 0.5(3) . . . . ?
C1 N7 C2 C3 -178.8(3) . . . . ?
C1 C8 C9 C10 -176.6(3) . . . . ?
C36 C31 C32 C33 1.2(4) . . . . ?
C36 C35 C34 C33 1.8(4) . . . . ?
C7 N1 C1 N7 0.8(3) . . . . ?
C7 N1 C1 C8 -178.4(2) . . . . ?
C7 C2 C3 C4 0.3(4) . . . . ?
C7 C6 C5 C4 -0.1(4) . . . . ?
C12 N2 C8 C1 177.8(2) . . . . ?
C12 N2 C8 C9 0.8(4) . . . . ?
C12 N3 N9 Fe1 7.0(3) . . . . ?
C12 N3 N9 C13 174.3(2) . . . . ?
C8 N2 C12 N3 -179.2(2) . . . . ?
C8 N2 C12 C11 -0.4(4) . . . . ?
C8 C9 C10 C11 -0.4(4) . . . . ?
C9 C10 C11 C12 0.8(4) . . . . ?
C30 N5 C26 C19 176.6(2) . . . . ?
C30 N5 C26 C27 -1.5(4) . . . . ?
C13 C18 C17 C16 0.4(4) . . . . ?
C13 C14 C15 C16 -0.1(4) . . . . ?
C25 N4 C19 N8 -1.1(3) . . . . ?
C25 N4 C19 C26 -176.8(2) . . . . ?
C25 C20 C21 C22 2.0(4) . . . . ?
C2 N7 C1 N1 -0.8(3) . . . . ?
C2 N7 C1 C8 178.2(2) . . . . ?
C2 C7 C6 C5 -0.5(4) . . . . ?
C2 C3 C4 C5 -1.0(4) . . . . ?
C31 N10 N6 C30 170.29(19) . . . . ?
C31 C36 C35 C34 -2.4(4) . . . . ?
C31 C32 C33 C34 -1.8(4) . . . . ?
C35 C36 C31 N10 179.5(2) . . . . ?
C35 C36 C31 C32 0.9(4) . . . . ?
C35 C34 C33 C32 0.4(4) . . . . ?
C6 C7 C2 N7 -178.9(2) . . . . ?
C6 C7 C2 C3 0.4(4) . . . . ?
C6 C5 C4 C3 0.9(4) . . . . ?
C20 N8 C19 N4 0.3(3) . . . . ?
C20 N8 C19 C26 175.4(3) . . . . ?
C20 C25 C24 C23 0.3(3) . . . . ?
C20 C21 C22 C23 -0.6(4) . . . . ?
C24 C25 C20 N8 179.1(2) . . . . ?
C24 C25 C20 C21 -1.9(4) . . . . ?
C24 C23 C22 C21 -0.9(4) . . . . ?
C26 N5 C30 N6 -176.3(2) . . . . ?
C26 N5 C30 C29 2.2(4) . . . . ?
C29 C28 C27 C26 1.1(5) . . . . ?
C19 N4 C25 C20 1.4(3) . . . . ?
C19 N4 C25 C24 -178.9(2) . . . . ?
C19 N8 C20 C25 0.5(3) . . . . ?
C19 N8 C20 C21 -178.4(3) . . . . ?
C19 C26 C27 C28 -177.7(3) . . . . ?
C18 C13 C14 C15 0.5(4) . . . . ?
C22 C23 C24 C25 1.0(4) . . . . ?
C14 C13 C18 C17 -0.7(4) . . . . ?
C27 C26 C19 N4 -177.4(3) . . . . ?
C27 C26 C19 N8 7.8(5) . . . . ?
C27 C28 C29 C30 -0.4(4) . . . . ?
C15 C16 C17 C18 0.1(4) . . . . ?
C17 C16 C15 C14 -0.2(4) . . . . ?

loop_
_smtbx_masks_void_nr
_smtbx_masks_void_average_x
_smtbx_masks_void_average_y
_smtbx_masks_void_average_z
_smtbx_masks_void_volume
_smtbx_masks_void_count_electrons
_smtbx_masks_void_content
1 -0.209 0.294 0.838 103.8 22.6 '2.3 H2O'
2 0.209 0.706 0.162 103.8 21.9 '2.3 H2O'
3 0.291 0.206 0.338 103.8 22.3 '2.3 H2O'
4 0.709 0.794 0.662 103.8 22.2 '2.3 H2O'
